data_2108640
loop_
_publ_author_name
'Singla, Labhini'
'Yadav, Hare Ram'
'Roy Choudhury, Angshuman'

_publ_section_title
;
 Evaluation of fluorine-mediated intermolecular interactions in
 tetrafluorinated tetrahydroisoquinoline derivatives: synthesis and
 computational studies
;
_journal_coeditor_code BM5125SUP1
_journal_issue 4
_journal_name_full 'Acta Crystallographica Section B'
_journal_page_first
;
;
_journal_paper_doi 10.1107/S2052520620006873
_journal_volume 76
_journal_year 2020
_chemical_formula_moiety 'C22 H17 F4 N O'
_chemical_formula_sum 'C22 H17 F4 N O'
_chemical_formula_weight 387.36
_space_group_IT_number 14
_space_group_name_Hall '-P 2ybc'
_space_group_name_H-M_alt 'P 1 21/c 1'
_symmetry_cell_setting monoclinic
_symmetry_space_group_name_Hall '-P 2ybc'
_symmetry_space_group_name_H-M 'P 1 21/c 1'
_atom_sites_solution_hydrogens geom
_audit_creation_date 2020-03-09T09:16:15-00:00
_audit_creation_method 'WinGX routine CIF_UPDATE'
_cell_angle_alpha 90
_cell_angle_beta 145.306(10)
_cell_angle_gamma 90
_cell_formula_units_Z 4
_cell_length_a 12.947(3)
_cell_length_b 10.4113(18)
_cell_length_c 22.590(5)
_cell_measurement_reflns_used 5100
_cell_measurement_temperature 100
_cell_measurement_theta_max 27.5
_cell_measurement_theta_min 3.2
_cell_volume 1733.2(8)
_computing_cell_refinement
;
        CrystalClear-SM Expert 2.0 r15 (Rigaku, 2011)
;
_computing_data_collection
;
        CrystalClear-SM Expert 2.0 r15 (Rigaku, 2011)
;
_computing_data_reduction
;
        CrystalClear-SM Expert 2.0 r15 (Rigaku, 2011)
;
_computing_molecular_graphics 'Olex2 (Dolomanov et al., 2009)'
_computing_publication_material 'Olex2 (Dolomanov et al., 2009)'
_computing_structure_refinement 'ShelXL (Sheldrick, 2015)'
_computing_structure_solution 'ShelXT (Sheldrick, 2015)'
_diffrn_ambient_temperature 100
_diffrn_detector_area_resol_mean 13.6612
_diffrn_measured_fraction_theta_full 0.996
_diffrn_measured_fraction_theta_max 0.997
_diffrn_measurement_device_type 'Rigaku Mercury375R (2x2 bin mode)'
_diffrn_measurement_method 'profile data from \w-scans'
_diffrn_radiation_type MoK\a
_diffrn_radiation_wavelength 0.71073
_diffrn_reflns_av_R_equivalents 0.0272
_diffrn_reflns_Laue_measured_fraction_full 0.996
_diffrn_reflns_Laue_measured_fraction_max 0.997
_diffrn_reflns_limit_h_max 16
_diffrn_reflns_limit_h_min -16
_diffrn_reflns_limit_k_max 13
_diffrn_reflns_limit_k_min -13
_diffrn_reflns_limit_l_max 29
_diffrn_reflns_limit_l_min -29
_diffrn_reflns_number 18101
_diffrn_reflns_point_group_measured_fraction_full 0.996
_diffrn_reflns_point_group_measured_fraction_max 0.997
_diffrn_reflns_theta_full 25.242
_diffrn_reflns_theta_max 27.493
_diffrn_reflns_theta_min 3.169
_exptl_absorpt_coefficient_mu 0.12
_exptl_absorpt_correction_T_max 1
_exptl_absorpt_correction_T_min 0.912
_exptl_absorpt_correction_type multi-scan
_exptl_absorpt_process_details 'Blessing 1995'
_exptl_crystal_colour 'clear light colourless'
_exptl_crystal_density_diffrn 1.484
_exptl_crystal_density_method 'not measured'
_exptl_crystal_description block
_exptl_crystal_F_000 800
_exptl_crystal_size_max 0.34
_exptl_crystal_size_mid 0.3
_exptl_crystal_size_min 0.25
_refine_diff_density_max 0.307
_refine_diff_density_min -0.239
_refine_diff_density_rms 0.052
_refine_ls_extinction_method none
_refine_ls_goodness_of_fit_ref 1.053
_refine_ls_hydrogen_treatment constr
_refine_ls_matrix_type full
_refine_ls_number_parameters 254
_refine_ls_number_reflns 3967
_refine_ls_number_restraints 0
_refine_ls_restrained_S_all 1.053
_refine_ls_R_factor_all 0.0439
_refine_ls_R_factor_gt 0.0404
_refine_ls_shift/su_max 0
_refine_ls_shift/su_mean 0
_refine_ls_structure_factor_coef Fsqd
_refine_ls_weighting_details 'w=1/[\s^2^(Fo^2^)+(0.0685P)^2^+0.5445P] where P=(Fo^2^+2Fc^2^)/3'
_refine_ls_weighting_scheme calc
_refine_ls_wR_factor_ref 0.1141
_reflns_number_gt 3584
_reflns_number_total 3967
_reflns_threshold_expression 'I > 2\s(I)'
_cod_data_source_file bm5125sup1.cif
_cod_data_source_block 6-30
_cod_original_cell_volume 1733.2(7)
_cod_database_code 2108640

loop_
_space_group_symop_operation_xyz
'x, y, z'
'-x, y+1/2, -z+1/2'
'-x, -y, -z'
'x, -y-1/2, z-1/2'

loop_
_atom_site_label
_atom_site_fract_x
_atom_site_fract_y
_atom_site_fract_z
_atom_site_U_iso_or_equiv
_atom_site_adp_type
_atom_site_calc_flag
_atom_site_occupancy
_atom_site_disorder_assembly
_atom_site_disorder_group
_atom_site_type_symbol
C9 0.34149(15) 0.64483(11) 0.12989(9) 0.0167(2) Uani d 1 . . C
C4 0.34921(16) 0.71295(11) 0.08035(9) 0.0180(2) Uani d 1 . . C
H4 0.4121 0.6794 0.0778 0.022 Uiso calc 1 . . H
C5 0.26245(16) 0.83109(11) 0.03478(9) 0.0181(2) Uani d 1 . . C
C6 0.16506(16) 0.87981(11) 0.03687(9) 0.0192(2) Uani d 1 . . C
H6 0.107 0.9588 0.0064 0.023 Uiso calc 1 . . H
C7 0.15508(15) 0.81048(11) 0.08422(9) 0.0173(2) Uani d 1 . . C
H7 0.0887 0.8428 0.0847 0.021 Uiso calc 1 . . H
C8 0.24354(15) 0.69228(11) 0.13150(8) 0.0154(2) Uani d 1 . . C
C1 0.23821(15) 0.62224(11) 0.18806(9) 0.0151(2) Uani d 1 . . C
H1 0.1146 0.6296 0.1454 0.018 Uiso calc 1 . . H
C2 0.32832(17) 0.42812(11) 0.16877(10) 0.0197(2) Uani d 1 . . C
H2A 0.218 0.405 0.0959 0.024 Uiso calc 1 . . H
H2B 0.3975 0.3502 0.208 0.024 Uiso calc 1 . . H
C3 0.43843(17) 0.51923(12) 0.18273(10) 0.0205(2) Uani d 1 . . C
H3A 0.5557 0.5338 0.2563 0.025 Uiso calc 1 . . H
H3B 0.4587 0.481 0.1537 0.025 Uiso calc 1 . . H
C11 0.21179(14) 0.40402(11) 0.21437(8) 0.0157(2) Uani d 1 . . C
C12 0.20448(15) 0.27032(11) 0.20182(9) 0.0175(2) Uani d 1 . . C
H12 0.2395 0.2358 0.1821 0.021 Uiso calc 1 . . H
C13 0.14563(16) 0.19062(11) 0.21872(9) 0.0189(2) Uani d 1 . . C
C14 0.08905(16) 0.23803(12) 0.24581(9) 0.0197(2) Uani d 1 . . C
C15 0.08961(16) 0.36873(12) 0.25564(9) 0.0202(2) Uani d 1 . . C
H15 0.0491 0.4017 0.2725 0.024 Uiso calc 1 . . H
C16 0.15056(16) 0.45120(11) 0.24041(9) 0.0188(2) Uani d 1 . . C
H16 0.151 0.5393 0.2475 0.023 Uiso calc 1 . . H
C17 0.36552(15) 0.69098(11) 0.29149(9) 0.0149(2) Uani d 1 . . C
C18 0.55086(16) 0.66322(11) 0.37941(9) 0.0182(2) Uani d 1 . . C
H18 0.5988 0.6003 0.3773 0.022 Uiso calc 1 . . H
C19 0.66095(15) 0.73131(12) 0.46926(9) 0.0201(2) Uani d 1 . . C
C20 0.59920(16) 0.82502(11) 0.47833(9) 0.0201(2) Uani d 1 . . C
H20 0.6767 0.8696 0.54 0.024 Uiso calc 1 . . H
C21 0.41454(16) 0.84833(11) 0.38970(9) 0.0186(2) Uani d 1 . . C
C22 0.29666(15) 0.78448(11) 0.29681(9) 0.0164(2) Uani d 1 . . C
H22 0.1734 0.8037 0.2388 0.02 Uiso calc 1 . . H
C10 0.36521(18) 0.86023(14) -0.01582(10) 0.0257(3) Uani d 1 . . C
H10A 0.3562 0.9207 -0.052 0.039 Uiso calc 1 . . H
H10B 0.318 0.7787 -0.0506 0.039 Uiso calc 1 . . H
H10C 0.4901 0.8506 0.0543 0.039 Uiso calc 1 . . H
N1 0.28099(13) 0.48519(9) 0.20352(8) 0.0165(2) Uani d 1 . . N
O1 0.26318(12) 0.90573(9) -0.01450(7) 0.0225(2) Uani d 1 . . O
F1 0.14272(10) 0.06292(7) 0.20750(6) 0.02572(19) Uani d 1 . . F
F2 0.03188(10) 0.15588(7) 0.26155(6) 0.02517(18) Uani d 1 . . F
F3 0.84151(10) 0.70554(8) 0.55424(6) 0.0300(2) Uani d 1 . . F
F4 0.34640(10) 0.93732(7) 0.39504(6) 0.02634(19) Uani d 1 . . F

loop_
_atom_site_aniso_label
_atom_site_aniso_U_11
_atom_site_aniso_U_22
_atom_site_aniso_U_33
_atom_site_aniso_U_12
_atom_site_aniso_U_13
_atom_site_aniso_U_23
C9 0.0164(5) 0.0169(5) 0.0169(5) -0.0007(4) 0.0137(5) -0.0010(4)
C4 0.0182(5) 0.0203(6) 0.0185(5) -0.0021(4) 0.0157(5) -0.0025(4)
C5 0.0186(5) 0.0194(5) 0.0152(5) -0.0035(4) 0.0137(5) -0.0018(4)
C6 0.0197(5) 0.0172(5) 0.0179(5) 0.0012(4) 0.0149(5) 0.0017(4)
C7 0.0170(5) 0.0174(5) 0.0173(5) 0.0003(4) 0.0140(5) -0.0006(4)
C8 0.0149(5) 0.0160(5) 0.0144(5) -0.0019(4) 0.0119(5) -0.0018(4)
C1 0.0149(5) 0.0138(5) 0.0167(5) 0.0005(4) 0.0130(5) -0.0002(4)
C2 0.0273(6) 0.0154(5) 0.0267(6) 0.0024(4) 0.0242(5) 0.0003(4)
C3 0.0244(6) 0.0185(6) 0.0272(6) 0.0043(5) 0.0230(5) 0.0033(5)
C11 0.0147(5) 0.0149(5) 0.0156(5) -0.0002(4) 0.0121(5) -0.0001(4)
C12 0.0175(5) 0.0159(5) 0.0171(5) 0.0000(4) 0.0138(5) -0.0007(4)
C13 0.0175(5) 0.0129(5) 0.0173(5) -0.0005(4) 0.0125(5) -0.0001(4)
C14 0.0176(5) 0.0199(6) 0.0186(5) -0.0034(4) 0.0142(5) 0.0011(4)
C15 0.0204(5) 0.0208(6) 0.0222(6) -0.0010(4) 0.0181(5) -0.0008(4)
C16 0.0205(5) 0.0156(5) 0.0225(6) -0.0014(4) 0.0181(5) -0.0018(4)
C17 0.0172(5) 0.0139(5) 0.0164(5) -0.0007(4) 0.0144(5) 0.0004(4)
C18 0.0188(5) 0.0178(5) 0.0200(6) 0.0022(4) 0.0164(5) 0.0017(4)
C19 0.0143(5) 0.0237(6) 0.0167(5) 0.0007(4) 0.0116(5) 0.0018(4)
C20 0.0214(6) 0.0201(6) 0.0165(5) -0.0029(4) 0.0152(5) -0.0024(4)
C21 0.0232(6) 0.0161(5) 0.0215(6) 0.0014(4) 0.0194(5) -0.0003(4)
C22 0.0167(5) 0.0168(5) 0.0169(5) 0.0015(4) 0.0141(5) 0.0010(4)
C10 0.0251(6) 0.0351(7) 0.0245(6) -0.0009(5) 0.0219(6) 0.0020(5)
N1 0.0209(5) 0.0127(4) 0.0222(5) 0.0004(4) 0.0190(4) -0.0005(4)
O1 0.0280(4) 0.0226(4) 0.0248(4) -0.0005(4) 0.0233(4) 0.0022(3)
F1 0.0313(4) 0.0128(3) 0.0304(4) -0.0009(3) 0.0248(4) 0.0001(3)
F2 0.0275(4) 0.0232(4) 0.0279(4) -0.0050(3) 0.0234(4) 0.0010(3)
F3 0.0142(3) 0.0384(5) 0.0193(4) 0.0018(3) 0.0102(3) -0.0028(3)
F4 0.0281(4) 0.0263(4) 0.0238(4) 0.0044(3) 0.0212(4) -0.0040(3)

loop_
_atom_type_symbol
_atom_type_description
_atom_type_scat_dispersion_real
_atom_type_scat_dispersion_imag
_atom_type_scat_source
C C 0.0033 0.0016 'International Tables Vol C Tables 4.2.6.8 and 6.1.1.4'
H H 0 0 'International Tables Vol C Tables 4.2.6.8 and 6.1.1.4'
F F 0.0171 0.0103 'International Tables Vol C Tables 4.2.6.8 and 6.1.1.4'
N N 0.0061 0.0033 'International Tables Vol C Tables 4.2.6.8 and 6.1.1.4'
O O 0.0106 0.006 'International Tables Vol C Tables 4.2.6.8 and 6.1.1.4'

loop_
_geom_angle_atom_site_label_1
_geom_angle_atom_site_label_2
_geom_angle_atom_site_label_3
_geom_angle
_geom_angle_site_symmetry_1
_geom_angle_site_symmetry_3
_geom_angle_publ_flag
C4 C9 C3 121.11(10) . . ?
C8 C9 C4 120.59(11) . . ?
C8 C9 C3 118.30(10) . . ?
C9 C4 H4 120.1 . . ?
C5 C4 C9 119.75(11) . . ?
C5 C4 H4 120.1 . . ?
C4 C5 C6 119.93(11) . . ?
O1 C5 C4 124.39(11) . . ?
O1 C5 C6 115.67(10) . . ?
C5 C6 H6 120 . . ?
C7 C6 C5 119.90(11) . . ?
C7 C6 H6 120 . . ?
C6 C7 H7 119.6 . . ?
C6 C7 C8 120.78(11) . . ?
C8 C7 H7 119.6 . . ?
C9 C8 C7 119.02(10) . . ?
C9 C8 C1 121.63(10) . . ?
C7 C8 C1 119.28(10) . . ?
C8 C1 H1 107.6 . . ?
C8 C1 C17 108.76(9) . . ?
C17 C1 H1 107.6 . . ?
N1 C1 C8 113.44(9) . . ?
N1 C1 H1 107.6 . . ?
N1 C1 C17 111.65(9) . . ?
H2A C2 H2B 107.9 . . ?
C3 C2 H2A 109.2 . . ?
C3 C2 H2B 109.2 . . ?
N1 C2 H2A 109.2 . . ?
N1 C2 H2B 109.2 . . ?
N1 C2 C3 111.85(10) . . ?
C9 C3 C2 110.62(10) . . ?
C9 C3 H3A 109.5 . . ?
C9 C3 H3B 109.5 . . ?
C2 C3 H3A 109.5 . . ?
C2 C3 H3B 109.5 . . ?
H3A C3 H3B 108.1 . . ?
C16 C11 C12 117.47(10) . . ?
N1 C11 C12 120.74(10) . . ?
N1 C11 C16 121.78(10) . . ?
C11 C12 H12 120 . . ?
C13 C12 C11 120.08(11) . . ?
C13 C12 H12 120 . . ?
C14 C13 C12 121.74(11) . . ?
F1 C13 C12 118.61(11) . . ?
F1 C13 C14 119.65(11) . . ?
C13 C14 C15 119.48(11) . . ?
F2 C14 C13 119.71(11) . . ?
F2 C14 C15 120.81(11) . . ?
C14 C15 H15 120 . . ?
C14 C15 C16 119.98(11) . . ?
C16 C15 H15 120 . . ?
C11 C16 H16 119.4 . . ?
C15 C16 C11 121.21(11) . . ?
C15 C16 H16 119.4 . . ?
C18 C17 C1 120.49(10) . . ?
C22 C17 C1 119.72(10) . . ?
C22 C17 C18 119.76(11) . . ?
C17 C18 H18 120.8 . . ?
C19 C18 C17 118.40(11) . . ?
C19 C18 H18 120.8 . . ?
C18 C19 C20 123.99(11) . . ?
F3 C19 C18 118.34(11) . . ?
F3 C19 C20 117.67(11) . . ?
C19 C20 H20 122.2 . . ?
C19 C20 C21 115.62(11) . . ?
C21 C20 H20 122.2 . . ?
C22 C21 C20 123.40(11) . . ?
F4 C21 C20 118.01(11) . . ?
F4 C21 C22 118.59(10) . . ?
C17 C22 H22 120.6 . . ?
C21 C22 C17 118.82(10) . . ?
C21 C22 H22 120.6 . . ?
H10A C10 H10B 109.5 . . ?
H10A C10 H10C 109.5 . . ?
H10B C10 H10C 109.5 . . ?
O1 C10 H10A 109.5 . . ?
O1 C10 H10B 109.5 . . ?
O1 C10 H10C 109.5 . . ?
C2 N1 C1 120.74(9) . . ?
C11 N1 C1 117.48(9) . . ?
C11 N1 C2 117.54(9) . . ?
C5 O1 C10 117.11(10) . . ?

loop_
_geom_bond_atom_site_label_1
_geom_bond_atom_site_label_2
_geom_bond_site_symmetry_2
_geom_bond_distance
_geom_bond_publ_flag
C9 C4 . 1.3961(16) ?
C9 C8 . 1.3891(16) ?
C9 C3 . 1.4987(16) ?
C4 H4 . 0.93 ?
C4 C5 . 1.3903(17) ?
C5 C6 . 1.3955(17) ?
C5 O1 . 1.3639(14) ?
C6 H6 . 0.93 ?
C6 C7 . 1.3818(16) ?
C7 H7 . 0.93 ?
C7 C8 . 1.3984(16) ?
C8 C1 . 1.5211(15) ?
C1 H1 . 0.98 ?
C1 C17 . 1.5348(16) ?
C1 N1 . 1.4650(14) ?
C2 H2A . 0.97 ?
C2 H2B . 0.97 ?
C2 C3 . 1.5141(17) ?
C2 N1 . 1.4616(14) ?
C3 H3A . 0.97 ?
C3 H3B . 0.97 ?
C11 C12 . 1.4082(15) ?
C11 C16 . 1.4081(15) ?
C11 N1 . 1.3921(14) ?
C12 H12 . 0.93 ?
C12 C13 . 1.3760(16) ?
C13 C14 . 1.3755(17) ?
C13 F1 . 1.3482(13) ?
C14 C15 . 1.3779(17) ?
C14 F2 . 1.3561(13) ?
C15 H15 . 0.93 ?
C15 C16 . 1.3874(16) ?
C16 H16 . 0.93 ?
C17 C18 . 1.3962(16) ?
C17 C22 . 1.3903(15) ?
C18 H18 . 0.93 ?
C18 C19 . 1.3771(17) ?
C19 C20 . 1.3793(17) ?
C19 F3 . 1.3574(14) ?
C20 H20 . 0.93 ?
C20 C21 . 1.3828(17) ?
C21 C22 . 1.3814(16) ?
C21 F4 . 1.3514(13) ?
C22 H22 . 0.93 ?
C10 H10A . 0.96 ?
C10 H10B . 0.96 ?
C10 H10C . 0.96 ?
C10 O1 . 1.4267(15) ?

loop_
_geom_torsion_atom_site_label_1
_geom_torsion_atom_site_label_2
_geom_torsion_atom_site_label_3
_geom_torsion_atom_site_label_4
_geom_torsion
_geom_torsion_site_symmetry_1
_geom_torsion_site_symmetry_2
_geom_torsion_site_symmetry_3
_geom_torsion_site_symmetry_4
_geom_torsion_publ_flag
C9 C4 C5 C6 -1.31(17) . . . . ?
C9 C4 C5 O1 179.32(11) . . . . ?
C9 C8 C1 C17 102.63(12) . . . . ?
C9 C8 C1 N1 -22.26(15) . . . . ?
C4 C9 C8 C7 -1.06(17) . . . . ?
C4 C9 C8 C1 -177.89(10) . . . . ?
C4 C9 C3 C2 -143.60(11) . . . . ?
C4 C5 C6 C7 -0.02(17) . . . . ?
C4 C5 O1 C10 -2.11(17) . . . . ?
C5 C6 C7 C8 0.82(18) . . . . ?
C6 C5 O1 C10 178.50(10) . . . . ?
C6 C7 C8 C9 -0.28(17) . . . . ?
C6 C7 C8 C1 176.62(10) . . . . ?
C7 C8 C1 C17 -74.19(13) . . . . ?
C7 C8 C1 N1 160.92(10) . . . . ?
C8 C9 C4 C5 1.85(17) . . . . ?
C8 C9 C3 C2 36.51(15) . . . . ?
C8 C1 C17 C18 -84.30(12) . . . . ?
C8 C1 C17 C22 93.67(12) . . . . ?
C8 C1 N1 C2 1.68(14) . . . . ?
C8 C1 N1 C11 -154.63(10) . . . . ?
C1 C17 C18 C19 177.23(10) . . . . ?
C1 C17 C22 C21 -177.81(10) . . . . ?
C3 C9 C4 C5 -178.03(11) . . . . ?
C3 C9 C8 C7 178.83(10) . . . . ?
C3 C9 C8 C1 2.00(16) . . . . ?
C3 C2 N1 C1 36.15(14) . . . . ?
C3 C2 N1 C11 -167.56(10) . . . . ?
C11 C12 C13 C14 1.41(17) . . . . ?
C11 C12 C13 F1 -179.06(10) . . . . ?
C12 C11 C16 C15 1.56(17) . . . . ?
C12 C11 N1 C1 163.00(10) . . . . ?
C12 C11 N1 C2 5.92(16) . . . . ?
C12 C13 C14 C15 0.51(18) . . . . ?
C12 C13 C14 F2 179.90(10) . . . . ?
C13 C14 C15 C16 -1.36(18) . . . . ?
C14 C15 C16 C11 0.30(18) . . . . ?
C16 C11 C12 C13 -2.39(16) . . . . ?
C16 C11 N1 C1 -18.46(15) . . . . ?
C16 C11 N1 C2 -175.54(10) . . . . ?
C17 C1 N1 C2 -121.64(11) . . . . ?
C17 C1 N1 C11 82.05(12) . . . . ?
C17 C18 C19 C20 0.63(18) . . . . ?
C17 C18 C19 F3 -179.05(10) . . . . ?
C18 C17 C22 C21 0.17(17) . . . . ?
C18 C19 C20 C21 0.06(18) . . . . ?
C19 C20 C21 C22 -0.68(18) . . . . ?
C19 C20 C21 F4 178.60(10) . . . . ?
C20 C21 C22 C17 0.57(18) . . . . ?
C22 C17 C18 C19 -0.74(17) . . . . ?
N1 C1 C17 C18 41.64(14) . . . . ?
N1 C1 C17 C22 -140.40(10) . . . . ?
N1 C2 C3 C9 -54.50(13) . . . . ?
N1 C11 C12 C13 176.21(10) . . . . ?
N1 C11 C16 C15 -177.02(11) . . . . ?
O1 C5 C6 C7 179.41(10) . . . . ?
F1 C13 C14 C15 -179.01(11) . . . . ?
F1 C13 C14 F2 0.38(16) . . . . ?
F2 C14 C15 C16 179.25(10) . . . . ?
F3 C19 C20 C21 179.75(10) . . . . ?
F4 C21 C22 C17 -178.70(10) . . . . ?

_cod_database_fobs_code 2108640
